data_7233893
loop_
_publ_author_name
'Ming-Chou Chen'
'Sureshraju Vegiraju'
'Chi-Ming Huang'
'Peng-Yi Huang'
'Kumaresan Prabakaran'
'Shueh Lin Yau'
'Wei-Chih Chen'
'Wei-Tao Peng'
'Ito Chao'
'Choongik Kim'
'Yu-Tai Tao'

_publ_section_title
;
 Asymmetric fused thiophenes for field-effect transistors: crystal
 structure-film microstructure-transistor performance correlations
;
_journal_name_full 'Journal of Materials Chemistry C'
_journal_page_first 8892
_journal_page_last 8902
_journal_paper_doi 10.1039/C4TC01454E
_journal_volume 2
_journal_year 2014
_chemical_formula_moiety 'C28 H14 S6'
_chemical_formula_sum 'C28 H14 S6'
_chemical_formula_weight 542.75
_space_group_IT_number 14
_space_group_name_Hall '-P 2yn'
_space_group_name_H-M_alt 'P 1 21/n 1'
_symmetry_cell_setting monoclinic
_symmetry_space_group_name_H-M 'P 1 21/n 1'
_atom_sites_solution_hydrogens geom
_atom_sites_solution_primary direct
_atom_sites_solution_secondary difmap
_cell_angle_alpha 90.00
_cell_angle_beta 92.826(7)
_cell_angle_gamma 90.00
_cell_formula_units_Z 4
_cell_length_a 5.9639(18)
_cell_length_b 7.509(2)
_cell_length_c 50.362(15)
_cell_measurement_reflns_used 0
_cell_measurement_temperature 296(2)
_cell_measurement_theta_max 0
_cell_measurement_theta_min 0
_cell_volume 2252.6(11)
_computing_molecular_graphics 'Ortep-3 for Windows (Farrugia, 1997)'
_computing_publication_material 'WinGX publication routines (Farrugia, 1999)'
_computing_structure_refinement 'SHELXL-97 (Sheldrick, 1997)'
_computing_structure_solution 'SHELXS-86 (Sheldrick, 1986)'
_diffrn_ambient_temperature 296(2)
_diffrn_measured_fraction_theta_full 0.998
_diffrn_measured_fraction_theta_max 0.998
_diffrn_radiation_monochromator graphite
_diffrn_radiation_source 'fine-focus sealed tube'
_diffrn_radiation_type MoK\a
_diffrn_radiation_wavelength 0.71073
_diffrn_reflns_av_R_equivalents 0.1507
_diffrn_reflns_av_sigmaI/netI 0.1898
_diffrn_reflns_limit_h_max 7
_diffrn_reflns_limit_h_min -7
_diffrn_reflns_limit_k_max 8
_diffrn_reflns_limit_k_min -7
_diffrn_reflns_limit_l_max 57
_diffrn_reflns_limit_l_min -59
_diffrn_reflns_number 12233
_diffrn_reflns_theta_full 25.01
_diffrn_reflns_theta_max 25.01
_diffrn_reflns_theta_min 0.81
_exptl_absorpt_coefficient_mu 0.626
_exptl_absorpt_correction_T_max 0.9938
_exptl_absorpt_correction_T_min 0.8443
_exptl_absorpt_correction_type multi-scan
_exptl_crystal_colour yellow
_exptl_crystal_density_diffrn 1.600
_exptl_crystal_density_method 'not measured'
_exptl_crystal_description prism
_exptl_crystal_F_000 1112
_exptl_crystal_size_max 0.28
_exptl_crystal_size_mid 0.19
_exptl_crystal_size_min 0.01
_refine_diff_density_max 0.755
_refine_diff_density_min -0.789
_refine_diff_density_rms 0.271
_refine_ls_extinction_method none
_refine_ls_goodness_of_fit_ref 0.957
_refine_ls_hydrogen_treatment constr
_refine_ls_matrix_type full
_refine_ls_number_parameters 307
_refine_ls_number_reflns 3952
_refine_ls_number_restraints 0
_refine_ls_restrained_S_all 0.957
_refine_ls_R_factor_all 0.2014
_refine_ls_R_factor_gt 0.0698
_refine_ls_shift/su_max 0.000
_refine_ls_shift/su_mean 0.000
_refine_ls_structure_factor_coef Fsqd
_refine_ls_weighting_details 'calc w=1/[\s^2^(Fo^2^)+(0.1074P)^2^+0.0000P] where P=(Fo^2^+2Fc^2^)/3'
_refine_ls_weighting_scheme calc
_refine_ls_wR_factor_gt 0.1613
_refine_ls_wR_factor_ref 0.2479
_reflns_number_gt 1562
_reflns_number_total 3952
_reflns_threshold_expression >2sigma(I)
_cod_data_source_file 1000001.cif
_cod_data_source_block PCOD1000001
_cod_original_cell_volume 2252.5(12)
_cod_original_sg_symbol_H-M 'P 21/n'
_cod_database_code 7233893

loop_
_symmetry_equiv_pos_as_xyz
'x, y, z'
'-x+1/2, y+1/2, -z+1/2'
'-x, -y, -z'
'x-1/2, -y-1/2, z-1/2'

loop_
_atom_site_label
_atom_site_type_symbol
_atom_site_fract_x
_atom_site_fract_y
_atom_site_fract_z
_atom_site_U_iso_or_equiv
_atom_site_adp_type
_atom_site_occupancy
_atom_site_symmetry_multiplicity
_atom_site_calc_flag
_atom_site_refinement_flags
_atom_site_disorder_assembly
_atom_site_disorder_group
C1 C 0.0285(15) 0.5650(14) 0.39158(17) 0.025(3) Uani 1 1 d . . .
C2 C 0.1091(15) 0.5583(15) 0.41975(18) 0.028(3) Uani 1 1 d . . .
C3 C -0.0193(16) 0.6377(15) 0.43889(19) 0.034(3) Uani 1 1 d . . .
H3 H -0.1529 0.6950 0.4338 0.041 Uiso 1 1 calc R . .
C4 C 0.0526(18) 0.6311(16) 0.4656(2) 0.044(3) Uani 1 1 d . . .
H4 H -0.0369 0.6792 0.4784 0.053 Uiso 1 1 calc R . .
C5 C 0.2579(18) 0.5528(16) 0.4733(2) 0.044(3) Uani 1 1 d . . .
H5 H 0.3088 0.5537 0.4911 0.052 Uiso 1 1 calc R . .
C6 C 0.384(2) 0.4744(16) 0.4544(2) 0.051(4) Uani 1 1 d . . .
H6 H 0.5190 0.4180 0.4593 0.061 Uiso 1 1 calc R . .
C7 C 0.3090(15) 0.4803(14) 0.42782(19) 0.033(3) Uani 1 1 d . . .
H7 H 0.3971 0.4296 0.4151 0.040 Uiso 1 1 calc R . .
C8 C -0.1763(16) 0.6211(14) 0.38097(16) 0.025(2) Uani 1 1 d . . .
H8 H -0.2925 0.6620 0.3910 0.030 Uiso 1 1 calc R . .
C9 C -0.1890(14) 0.6091(14) 0.35281(17) 0.023(2) Uani 1 1 d . . .
C10 C 0.0058(15) 0.5383(14) 0.34215(17) 0.023(2) Uani 1 1 d . . .
C11 C -0.0083(14) 0.5379(13) 0.31382(17) 0.021(2) Uani 1 1 d . . .
C12 C -0.2083(13) 0.6071(14) 0.30332(17) 0.023(2) Uani 1 1 d . . .
C13 C -0.2193(15) 0.6273(14) 0.27543(17) 0.028(3) Uani 1 1 d . . .
H13 H -0.3418 0.6742 0.2656 0.033 Uiso 1 1 calc R . .
C14 C -0.0276(15) 0.5690(13) 0.26472(18) 0.022(2) Uani 1 1 d . . .
C15 C 0.0291(14) 0.5696(14) 0.23719(17) 0.025(3) Uani 1 1 d . . .
C16 C 0.2215(16) 0.5129(13) 0.22648(18) 0.026(3) Uani 1 1 d . . .
H16 H 0.3458 0.4688 0.2362 0.031 Uiso 1 1 calc R . .
C17 C 0.2065(14) 0.5303(14) 0.19822(18) 0.027(3) Uani 1 1 d . . .
C18 C 0.0076(14) 0.6017(15) 0.18820(17) 0.025(2) Uani 1 1 d . . .
C19 C -0.0028(15) 0.5996(14) 0.15926(17) 0.026(2) Uani 1 1 d . . .
C20 C 0.1889(15) 0.5298(14) 0.14901(19) 0.028(3) Uani 1 1 d . . .
C21 C 0.1755(15) 0.5114(13) 0.12042(17) 0.025(2) Uani 1 1 d . . .
H21 H 0.2898 0.4666 0.1104 0.030 Uiso 1 1 calc R . .
C22 C -0.0284(14) 0.5690(14) 0.11001(16) 0.024(3) Uani 1 1 d . . .
C23 C -0.1069(15) 0.5653(14) 0.08186(17) 0.024(2) Uani 1 1 d . . .
C24 C 0.0125(17) 0.4820(15) 0.06293(19) 0.039(3) Uani 1 1 d . . .
H24 H 0.1471 0.4259 0.0679 0.047 Uiso 1 1 calc R . .
C25 C -0.0631(18) 0.4794(15) 0.0365(2) 0.041(3) Uani 1 1 d . . .
H25 H 0.0211 0.4224 0.0239 0.049 Uiso 1 1 calc R . .
C26 C -0.2616(16) 0.5606(16) 0.0287(2) 0.040(3) Uani 1 1 d . . .
H26 H -0.3120 0.5592 0.0110 0.048 Uiso 1 1 calc R . .
C27 C -0.3858(17) 0.6440(15) 0.04733(19) 0.038(3) Uani 1 1 d . . .
H27 H -0.5208 0.6988 0.0421 0.046 Uiso 1 1 calc R . .
C28 C -0.3105(17) 0.6467(15) 0.07384(19) 0.037(3) Uani 1 1 d . . .
H28 H -0.3957 0.7028 0.0864 0.044 Uiso 1 1 calc R . .
S1 S 0.2050(4) 0.4883(4) 0.36711(5) 0.0293(7) Uani 1 1 d . . .
S2 S -0.3891(4) 0.6663(4) 0.32825(5) 0.0312(8) Uani 1 1 d . . .
S3 S 0.1707(4) 0.4917(4) 0.28868(5) 0.0300(8) Uani 1 1 d . . .
S4 S -0.1701(4) 0.6470(4) 0.21281(4) 0.0290(7) Uani 1 1 d . . .
S5 S 0.3904(4) 0.4711(4) 0.17343(5) 0.0310(8) Uani 1 1 d . . .
S6 S -0.2036(4) 0.6464(4) 0.13434(5) 0.0309(8) Uani 1 1 d . . .

loop_
_atom_site_aniso_label
_atom_site_aniso_U_11
_atom_site_aniso_U_22
_atom_site_aniso_U_33
_atom_site_aniso_U_23
_atom_site_aniso_U_13
_atom_site_aniso_U_12
C1 0.026(5) 0.029(7) 0.021(5) -0.003(5) -0.003(4) 0.006(5)
C2 0.029(6) 0.029(8) 0.025(6) 0.000(5) 0.000(4) -0.004(5)
C3 0.028(6) 0.042(8) 0.032(6) -0.004(5) 0.000(5) -0.002(5)
C4 0.052(7) 0.050(9) 0.030(6) -0.004(6) 0.002(5) -0.002(6)
C5 0.051(7) 0.054(9) 0.025(6) 0.000(6) -0.015(5) -0.007(6)
C6 0.049(8) 0.050(10) 0.051(8) -0.006(7) -0.019(6) 0.016(6)
C7 0.024(6) 0.048(9) 0.027(6) -0.002(5) 0.001(4) 0.008(5)
C8 0.037(6) 0.028(7) 0.010(5) 0.000(5) 0.013(4) -0.002(5)
C9 0.022(5) 0.029(7) 0.020(5) 0.001(5) 0.009(4) 0.005(5)
C10 0.024(5) 0.029(7) 0.015(5) 0.005(5) 0.000(4) -0.002(5)
C11 0.026(5) 0.018(6) 0.018(5) 0.000(4) 0.001(4) -0.003(5)
C12 0.012(5) 0.033(7) 0.025(5) 0.004(5) 0.001(4) 0.001(5)
C13 0.022(5) 0.039(8) 0.021(5) 0.004(5) -0.014(4) 0.002(5)
C14 0.025(5) 0.017(7) 0.023(5) 0.002(4) -0.011(4) 0.000(5)
C15 0.011(5) 0.045(8) 0.019(5) 0.003(5) -0.005(4) 0.001(5)
C16 0.026(6) 0.030(7) 0.022(5) 0.004(5) -0.004(4) 0.005(5)
C17 0.018(5) 0.036(8) 0.027(6) -0.004(5) 0.001(4) -0.006(5)
C18 0.018(5) 0.036(7) 0.021(5) -0.005(5) 0.000(4) 0.003(5)
C19 0.031(6) 0.027(7) 0.019(5) -0.005(5) 0.000(4) 0.005(5)
C20 0.025(6) 0.026(7) 0.034(6) 0.005(5) -0.003(5) 0.013(5)
C21 0.027(6) 0.029(7) 0.018(5) -0.003(5) 0.002(4) 0.003(5)
C22 0.022(5) 0.036(8) 0.015(5) 0.002(5) 0.006(4) -0.005(5)
C23 0.031(6) 0.025(7) 0.016(5) 0.003(5) -0.004(4) -0.001(5)
C24 0.038(7) 0.058(10) 0.021(6) 0.000(5) -0.001(5) 0.011(6)
C25 0.045(7) 0.055(10) 0.023(6) -0.004(6) 0.009(5) -0.003(6)
C26 0.030(6) 0.060(9) 0.027(6) 0.003(6) -0.008(5) -0.002(6)
C27 0.034(6) 0.044(9) 0.036(6) 0.005(6) -0.005(5) 0.012(5)
C28 0.044(7) 0.036(8) 0.030(6) 0.005(5) 0.001(5) 0.003(5)
S1 0.0285(14) 0.039(2) 0.0206(13) 0.0012(12) 0.0008(11) 0.0080(13)
S2 0.0229(13) 0.046(2) 0.0244(14) -0.0010(13) 0.0003(10) 0.0080(12)
S3 0.0241(14) 0.043(2) 0.0228(14) -0.0004(13) 0.0002(11) 0.0076(13)
S4 0.0241(14) 0.044(2) 0.0185(13) -0.0008(13) -0.0006(10) 0.0060(13)
S5 0.0243(14) 0.046(2) 0.0227(14) 0.0002(13) -0.0005(11) 0.0081(13)
S6 0.0263(14) 0.044(2) 0.0221(13) 0.0045(13) -0.0013(10) 0.0089(13)

loop_
_atom_type_symbol
_atom_type_description
_atom_type_scat_dispersion_real
_atom_type_scat_dispersion_imag
_atom_type_scat_source
C C 0.0033 0.0016 'International Tables Vol C Tables 4.2.6.8 and 6.1.1.4'
H H 0.0000 0.0000 'International Tables Vol C Tables 4.2.6.8 and 6.1.1.4'
S S 0.1246 0.1234 'International Tables Vol C Tables 4.2.6.8 and 6.1.1.4'

loop_
_geom_angle_atom_site_label_1
_geom_angle_atom_site_label_2
_geom_angle_atom_site_label_3
_geom_angle
_geom_angle_site_symmetry_1
_geom_angle_site_symmetry_3
C8 C1 C2 128.7(9) . .
C8 C1 S1 112.3(6) . .
C2 C1 S1 119.0(7) . .
C7 C2 C3 118.5(9) . .
C7 C2 C1 122.4(9) . .
C3 C2 C1 119.1(9) . .
C2 C3 C4 120.0(10) . .
C2 C3 H3 120.0 . .
C4 C3 H3 120.0 . .
C3 C4 C5 120.5(10) . .
C3 C4 H4 119.8 . .
C5 C4 H4 119.8 . .
C6 C5 C4 119.4(10) . .
C6 C5 H5 120.3 . .
C4 C5 H5 120.3 . .
C5 C6 C7 119.3(10) . .
C5 C6 H6 120.3 . .
C7 C6 H6 120.3 . .
C2 C7 C6 122.3(10) . .
C2 C7 H7 118.9 . .
C6 C7 H7 118.9 . .
C1 C8 C9 111.8(8) . .
C1 C8 H8 124.1 . .
C9 C8 H8 124.1 . .
C10 C9 C8 113.6(8) . .
C10 C9 S2 112.0(6) . .
C8 C9 S2 134.4(7) . .
C9 C10 C11 111.9(8) . .
C9 C10 S1 110.8(7) . .
C11 C10 S1 137.1(7) . .
C12 C11 C10 112.9(8) . .
C12 C11 S3 110.3(7) . .
C10 C11 S3 136.4(7) . .
C11 C12 C13 114.7(8) . .
C11 C12 S2 111.8(7) . .
C13 C12 S2 133.3(7) . .
C14 C13 C12 111.2(8) . .
C14 C13 H13 124.4 . .
C12 C13 H13 124.4 . .
C13 C14 C15 128.4(7) . .
C13 C14 S3 112.7(7) . .
C15 C14 S3 118.8(6) . .
C16 C15 C14 128.5(8) . .
C16 C15 S4 112.3(7) . .
C14 C15 S4 119.2(6) . .
C15 C16 C17 110.7(8) . .
C15 C16 H16 124.6 . .
C17 C16 H16 124.6 . .
C18 C17 C16 114.3(9) . .
C18 C17 S5 113.3(7) . .
C16 C17 S5 132.4(7) . .
C17 C18 C19 110.9(8) . .
C17 C18 S4 111.5(7) . .
C19 C18 S4 137.1(7) . .
C20 C19 C18 112.5(8) . .
C20 C19 S6 111.2(7) . .
C18 C19 S6 136.0(7) . .
C19 C20 C21 113.8(8) . .
C19 C20 S5 112.9(7) . .
C21 C20 S5 133.3(7) . .
C22 C21 C20 110.9(8) . .
C22 C21 H21 124.6 . .
C20 C21 H21 124.6 . .
C21 C22 C23 126.7(9) . .
C21 C22 S6 112.7(7) . .
C23 C22 S6 120.6(7) . .
C24 C23 C28 118.2(9) . .
C24 C23 C22 121.8(9) . .
C28 C23 C22 120.0(9) . .
C23 C24 C25 121.4(10) . .
C23 C24 H24 119.3 . .
C25 C24 H24 119.3 . .
C26 C25 C24 120.1(10) . .
C26 C25 H25 119.9 . .
C24 C25 H25 119.9 . .
C25 C26 C27 119.7(9) . .
C25 C26 H26 120.1 . .
C27 C26 H26 120.1 . .
C26 C27 C28 120.2(10) . .
C26 C27 H27 119.9 . .
C28 C27 H27 119.9 . .
C27 C28 C23 120.4(10) . .
C27 C28 H28 119.8 . .
C23 C28 H28 119.8 . .
C10 S1 C1 91.4(4) . .
C9 S2 C12 91.3(4) . .
C11 S3 C14 91.0(4) . .
C18 S4 C15 91.1(4) . .
C20 S5 C17 90.3(5) . .
C19 S6 C22 91.4(4) . .

loop_
_geom_bond_atom_site_label_1
_geom_bond_atom_site_label_2
_geom_bond_distance
_geom_bond_site_symmetry_2
C1 C8 1.375(12) .
C1 C2 1.476(12) .
C1 S1 1.757(9) .
C2 C7 1.372(13) .
C2 C3 1.394(13) .
C3 C4 1.393(13) .
C3 H3 0.9300 .
C4 C5 1.396(14) .
C4 H4 0.9300 .
C5 C6 1.377(14) .
C5 H5 0.9300 .
C6 C7 1.392(13) .
C6 H6 0.9300 .
C7 H7 0.9300 .
C8 C9 1.419(11) .
C8 H8 0.9300 .
C9 C10 1.408(12) .
C9 S2 1.730(9) .
C10 C11 1.425(11) .
C10 S1 1.728(9) .
C11 C12 1.382(12) .
C11 S3 1.731(9) .
C12 C13 1.411(11) .
C12 S2 1.753(9) .
C13 C14 1.361(12) .
C13 H13 0.9300 .
C14 C15 1.443(11) .
C14 S3 1.747(8) .
C15 C16 1.360(12) .
C15 S4 1.764(8) .
C16 C17 1.428(12) .
C16 H16 0.9300 .
C17 C18 1.375(12) .
C17 S5 1.759(9) .
C18 C19 1.456(11) .
C18 S4 1.704(9) .
C19 C20 1.381(12) .
C19 S6 1.728(9) .
C20 C21 1.444(12) .
C20 S5 1.734(9) .
C21 C22 1.370(12) .
C21 H21 0.9300 .
C22 C23 1.471(11) .
C22 S6 1.748(9) .
C23 C24 1.369(13) .
C23 C28 1.400(13) .
C24 C25 1.386(13) .
C24 H24 0.9300 .
C25 C26 1.371(13) .
C25 H25 0.9300 .
C26 C27 1.373(13) .
C26 H26 0.9300 .
C27 C28 1.388(12) .
C27 H27 0.9300 .
C28 H28 0.9300 .
